data_7703868
loop_
_publ_author_name
'Hanf, Schirin'
'Colebatch, Annie L.'
'Stehr, Philipp'
'Garc\'ia-Rodr\'iguez, Ra\'ul'
'Hey-Hawkins, Evamarie'
'Wright, Dominic S.'

_publ_section_title
;
 An experimental and theoretical study of the coordination and donor
 properties of tris-2-pyridyl-phosphine ligands.
;
_journal_issue 16
_journal_name_full 'Dalton transactions (Cambridge, England : 2003)'
_journal_page_first 5312
_journal_page_last 5322
_journal_paper_doi 10.1039/d0dt00609b
_journal_volume 49
_journal_year 2020
_chemical_formula_moiety 'C23 H18 Mo N3 O5 P'
_chemical_formula_sum 'C23 H18 Mo N3 O5 P'
_chemical_formula_weight 543.31
_space_group_crystal_system monoclinic
_space_group_IT_number 14
_space_group_name_Hall '-P 2yn'
_space_group_name_H-M_alt 'P 1 21/n 1'
_atom_sites_solution_hydrogens geom
_audit_creation_method
;
CrysAlisPro, Agilent Technologies,
Version 1.171.37.35 (release 13-08-2014 CrysAlis171 .NET)
(compiled Aug 13 2014,18:06:01)
;
_audit_update_record
;
2020-02-12 deposited with the CCDC.	2020-03-26 downloaded from the CCDC.
;
_cell_angle_alpha 90
_cell_angle_beta 109.128(3)
_cell_angle_gamma 90
_cell_formula_units_Z 4
_cell_length_a 10.4126(3)
_cell_length_b 22.0156(5)
_cell_length_c 10.8107(3)
_cell_measurement_reflns_used 8659
_cell_measurement_temperature 130.00(10)
_cell_measurement_theta_max 32.0860
_cell_measurement_theta_min 2.9880
_cell_volume 2341.41(12)
_computing_cell_refinement
;
CrysAlisPro, Agilent Technologies,
Version 1.171.37.35 (release 13-08-2014 CrysAlis171 .NET)
(compiled Aug 13 2014,18:06:01)
;
_computing_data_collection
;
CrysAlisPro, Agilent Technologies,
Version 1.171.37.35 (release 13-08-2014 CrysAlis171 .NET)
(compiled Aug 13 2014,18:06:01)
;
_computing_data_reduction
;
CrysAlisPro, Agilent Technologies,
Version 1.171.37.35 (release 13-08-2014 CrysAlis171 .NET)
(compiled Aug 13 2014,18:06:01)
;
_computing_molecular_graphics 'Diamond 4'
_computing_publication_material SHELXL
_computing_structure_refinement 'SHELXL-2014/7 (Sheldrick, 2014)'
_computing_structure_solution 'SHELXS-2014/7 (Sheldrick, 2014)'
_diffrn_ambient_temperature 130.00(10)
_diffrn_detector_area_resol_mean 16.3560
_diffrn_measured_fraction_theta_full 1.000
_diffrn_measured_fraction_theta_max 0.906
_diffrn_measurement_device_type 'Xcalibur, Sapphire3, Gemini'
_diffrn_measurement_method '\w scans'
_diffrn_radiation_type MoK\a
_diffrn_radiation_wavelength 0.71073
_diffrn_reflns_av_R_equivalents 0.0270
_diffrn_reflns_av_unetI/netI 0.0375
_diffrn_reflns_Laue_measured_fraction_full 1.000
_diffrn_reflns_Laue_measured_fraction_max 0.906
_diffrn_reflns_limit_h_max 14
_diffrn_reflns_limit_h_min -15
_diffrn_reflns_limit_k_max 33
_diffrn_reflns_limit_k_min -31
_diffrn_reflns_limit_l_max 15
_diffrn_reflns_limit_l_min -16
_diffrn_reflns_number 20609
_diffrn_reflns_point_group_measured_fraction_full 1.000
_diffrn_reflns_point_group_measured_fraction_max 0.906
_diffrn_reflns_theta_full 25.242
_diffrn_reflns_theta_max 32.587
_diffrn_reflns_theta_min 2.198
_diffrn_source 'Enhance (Mo) X-ray Source'
_exptl_absorpt_coefficient_mu 0.667
_exptl_absorpt_correction_T_max 1.00000
_exptl_absorpt_correction_T_min 0.98637
_exptl_absorpt_correction_type multi-scan
_exptl_absorpt_process_details
;
CrysAlisPro, Agilent Technologies,
Version 1.171.37.35 (release 13-08-2014 CrysAlis171 .NET)
(compiled Aug 13 2014,18:06:01)
Empirical absorption correction using spherical harmonics,
 implemented in SCALE3 ABSPACK scaling algorithm.
Empirical absorption correction using spherical harmonics,
 implemented in SCALE3 ABSPACK scaling algorithm.
;
_exptl_crystal_colour 'clear pale yellow'
_exptl_crystal_density_diffrn 1.541
_exptl_crystal_description prism
_exptl_crystal_F_000 1096
_exptl_crystal_size_max 0.4000
_exptl_crystal_size_mid 0.2000
_exptl_crystal_size_min 0.1500
_refine_diff_density_max 0.424
_refine_diff_density_min -0.601
_refine_diff_density_rms 0.076
_refine_ls_extinction_method none
_refine_ls_goodness_of_fit_ref 1.028
_refine_ls_hydrogen_treatment constr
_refine_ls_matrix_type full
_refine_ls_number_parameters 301
_refine_ls_number_reflns 7736
_refine_ls_number_restraints 0
_refine_ls_restrained_S_all 1.028
_refine_ls_R_factor_all 0.0463
_refine_ls_R_factor_gt 0.0332
_refine_ls_shift/su_max 0.001
_refine_ls_shift/su_mean 0.000
_refine_ls_structure_factor_coef Fsqd
_refine_ls_weighting_details 'w=1/[\s^2^(Fo^2^)+(0.0211P)^2^+1.4828P] where P=(Fo^2^+2Fc^2^)/3'
_refine_ls_weighting_scheme calc
_refine_ls_wR_factor_gt 0.0649
_refine_ls_wR_factor_ref 0.0698
_reflns_Friedel_coverage 0.000
_reflns_number_gt 6342
_reflns_number_total 7736
_reflns_threshold_expression 'I > 2\s(I)'
_cod_data_source_file d0dt00609b2.cif
_cod_data_source_block added_by_encifer
_cod_depositor_comments 'Adding full bibliography for 7703867--7703872.cif.'
_cod_original_cell_volume 2341.41(11)
_cod_original_sg_symbol_H-M 'P 21/n'
_cod_database_code 7703868
_shelx_shelxl_version_number 2014/7
_shelx_space_group_comment
; 
The symmetry employed for this shelxl refinement is uniquely defined 
by the following loop, which should always be used as a source of 
symmetry information in preference to the above space-group names. 
They are only intended as comments. 
;

loop_
_space_group_symop_operation_xyz
'x, y, z'
'-x+1/2, y+1/2, -z+1/2'
'-x, -y, -z'
'x-1/2, -y-1/2, z-1/2'

loop_
_atom_site_label
_atom_site_type_symbol
_atom_site_fract_x
_atom_site_fract_y
_atom_site_fract_z
_atom_site_U_iso_or_equiv
_atom_site_adp_type
_atom_site_occupancy
_atom_site_site_symmetry_order
_atom_site_calc_flag
_atom_site_refinement_flags_posn
_atom_site_refinement_flags_adp
_atom_site_refinement_flags_occupancy
_atom_site_disorder_assembly
_atom_site_disorder_group
Mo1 Mo 0.33532(2) 0.67777(2) 0.81688(2) 0.01740(4) Uani 1 1 d . . . . .
P1 P 0.41492(4) 0.60253(2) 0.68380(4) 0.01559(8) Uani 1 1 d . . . . .
O1 O 0.62338(16) 0.68751(7) 1.04174(14) 0.0349(3) Uani 1 1 d . . . . .
O2 O 0.24747(17) 0.57031(7) 0.96828(15) 0.0359(4) Uani 1 1 d . . . . .
O3 O 0.05071(15) 0.67455(7) 0.58561(15) 0.0367(3) Uani 1 1 d . . . . .
O4 O 0.44318(16) 0.78856(7) 0.68739(16) 0.0351(3) Uani 1 1 d . . . . .
O5 O 0.21047(19) 0.77216(8) 0.96403(17) 0.0471(4) Uani 1 1 d . . . . .
N1 N 0.23393(14) 0.51447(7) 0.66872(14) 0.0181(3) Uani 1 1 d . . . . .
N2 N 0.35293(17) 0.67478(7) 0.47667(15) 0.0237(3) Uani 1 1 d . . . . .
N3 N 0.67247(15) 0.58849(7) 0.83624(14) 0.0191(3) Uani 1 1 d . . . . .
C1 C 0.36891(17) 0.52305(8) 0.69997(16) 0.0164(3) Uani 1 1 d . . . . .
C2 C 0.46330(18) 0.47691(8) 0.74362(19) 0.0229(4) Uani 1 1 d . . . . .
H2 H 0.5559 0.4847 0.7660 0.028 Uiso 1 1 calc R U . . .
C3 C 0.4159(2) 0.41887(9) 0.7530(2) 0.0276(4) Uani 1 1 d . . . . .
H3 H 0.4764 0.3868 0.7815 0.033 Uiso 1 1 calc R U . . .
C4 C 0.27798(19) 0.40928(8) 0.71962(19) 0.0236(4) Uani 1 1 d . . . . .
H4 H 0.2445 0.3705 0.7246 0.028 Uiso 1 1 calc R U . . .
C5 C 0.18871(17) 0.45830(8) 0.67820(15) 0.0180(3) Uani 1 1 d . . . . .
C6 C 0.03898(18) 0.44934(9) 0.64269(19) 0.0256(4) Uani 1 1 d . . . . .
H00A H -0.0020 0.4507 0.5492 0.038 Uiso 1 1 calc R U . . .
H00B H 0.0014 0.4809 0.6815 0.038 Uiso 1 1 calc R U . . .
H00C H 0.0212 0.4106 0.6745 0.038 Uiso 1 1 calc R U . . .
C7 C 0.34589(17) 0.61575(8) 0.50667(17) 0.0185(3) Uani 1 1 d . . . . .
C8 C 0.29492(17) 0.57127(8) 0.41339(17) 0.0200(3) Uani 1 1 d . . . . .
H8 H 0.2932 0.5308 0.4375 0.024 Uiso 1 1 calc R U . . .
C9 C 0.24630(18) 0.58854(9) 0.28264(18) 0.0235(4) Uani 1 1 d . . . . .
H9 H 0.2097 0.5598 0.2175 0.028 Uiso 1 1 calc R U . . .
C10 C 0.2530(2) 0.64870(10) 0.25069(18) 0.0264(4) Uani 1 1 d . . . . .
H10 H 0.2210 0.6611 0.1637 0.032 Uiso 1 1 calc R U . . .
C11 C 0.3082(2) 0.69094(9) 0.35003(19) 0.0275(4) Uani 1 1 d . . . . .
C12 C 0.3213(3) 0.75688(10) 0.3215(2) 0.0448(6) Uani 1 1 d . . . . .
H00I H 0.2390 0.7706 0.2570 0.067 Uiso 1 1 calc R U . . .
H00J H 0.3960 0.7622 0.2890 0.067 Uiso 1 1 calc R U . . .
H00L H 0.3374 0.7801 0.4004 0.067 Uiso 1 1 calc R U . . .
C13 C 0.59810(17) 0.59760(8) 0.71025(17) 0.0171(3) Uani 1 1 d . . . . .
C14 C 0.65441(18) 0.60287(8) 0.61062(17) 0.0212(3) Uani 1 1 d . . . . .
H14 H 0.5999 0.6094 0.5244 0.025 Uiso 1 1 calc R U . . .
C15 C 0.79489(19) 0.59801(9) 0.64381(19) 0.0251(4) Uani 1 1 d . . . . .
H15 H 0.8363 0.6016 0.5799 0.030 Uiso 1 1 calc R U . . .
C16 C 0.87178(19) 0.58785(9) 0.77253(19) 0.0245(4) Uani 1 1 d . . . . .
H16 H 0.9657 0.5839 0.7962 0.029 Uiso 1 1 calc R U . . .
C17 C 0.80757(18) 0.58349(8) 0.86717(18) 0.0212(3) Uani 1 1 d . . . . .
C18 C 0.8870(2) 0.57430(10) 1.00934(19) 0.0294(4) Uani 1 1 d . . . . .
H00D H 0.9786 0.5630 1.0182 0.044 Uiso 1 1 calc R U . . .
H00G H 0.8455 0.5427 1.0444 0.044 Uiso 1 1 calc R U . . .
H00H H 0.8876 0.6114 1.0563 0.044 Uiso 1 1 calc R U . . .
C19 C 0.5213(2) 0.68209(8) 0.96110(18) 0.0231(4) Uani 1 1 d . . . . .
C20 C 0.27895(19) 0.60834(9) 0.91257(18) 0.0239(4) Uani 1 1 d . . . . .
C21 C 0.15238(19) 0.67538(9) 0.66838(19) 0.0235(4) Uani 1 1 d . . . . .
C22 C 0.40225(19) 0.74800(8) 0.72766(19) 0.0233(4) Uani 1 1 d . . . . .
C23 C 0.2581(2) 0.73786(9) 0.9123(2) 0.0290(4) Uani 1 1 d . . . . .

loop_
_atom_site_aniso_label
_atom_site_aniso_U_11
_atom_site_aniso_U_22
_atom_site_aniso_U_33
_atom_site_aniso_U_23
_atom_site_aniso_U_13
_atom_site_aniso_U_12
Mo1 0.01818(7) 0.01580(7) 0.01823(7) -0.00097(6) 0.00596(5) 0.00009(6)
P1 0.01526(19) 0.01476(19) 0.01608(18) 0.00082(17) 0.00420(15) -0.00028(16)
O1 0.0333(8) 0.0314(8) 0.0293(7) -0.0018(7) -0.0042(6) -0.0021(6)
O2 0.0473(9) 0.0332(8) 0.0314(8) 0.0017(7) 0.0185(7) -0.0101(7)
O3 0.0248(7) 0.0396(9) 0.0381(8) 0.0036(7) -0.0001(6) -0.0026(7)
O4 0.0371(8) 0.0239(7) 0.0428(9) 0.0057(7) 0.0111(7) -0.0061(6)
O5 0.0590(11) 0.0397(9) 0.0508(10) -0.0119(8) 0.0294(9) 0.0112(8)
N1 0.0175(7) 0.0192(7) 0.0171(6) 0.0009(6) 0.0051(5) -0.0010(6)
N2 0.0311(8) 0.0196(7) 0.0204(7) 0.0019(6) 0.0083(6) 0.0016(7)
N3 0.0178(7) 0.0182(7) 0.0196(7) -0.0005(6) 0.0037(6) 0.0001(6)
C1 0.0182(8) 0.0164(8) 0.0148(7) 0.0002(6) 0.0057(6) -0.0009(6)
C2 0.0179(8) 0.0198(8) 0.0311(9) 0.0030(8) 0.0080(7) 0.0008(7)
C3 0.0241(9) 0.0200(9) 0.0395(11) 0.0075(9) 0.0114(8) 0.0043(7)
C4 0.0249(9) 0.0166(8) 0.0303(9) 0.0025(8) 0.0106(8) -0.0024(7)
C5 0.0190(8) 0.0202(8) 0.0138(7) 0.0004(7) 0.0040(6) -0.0048(6)
C6 0.0203(9) 0.0258(10) 0.0287(9) 0.0031(8) 0.0055(7) -0.0042(7)
C7 0.0168(8) 0.0198(8) 0.0194(8) 0.0031(7) 0.0066(6) 0.0026(6)
C8 0.0193(8) 0.0205(8) 0.0202(8) 0.0002(7) 0.0066(7) 0.0003(7)
C9 0.0203(8) 0.0295(10) 0.0199(8) -0.0031(8) 0.0055(7) -0.0009(7)
C10 0.0269(9) 0.0335(11) 0.0183(8) 0.0056(8) 0.0069(7) 0.0083(8)
C11 0.0365(11) 0.0249(10) 0.0231(9) 0.0065(8) 0.0126(8) 0.0062(8)
C12 0.0792(19) 0.0247(11) 0.0322(11) 0.0087(10) 0.0204(12) 0.0060(12)
C13 0.0159(7) 0.0139(7) 0.0213(8) 0.0002(7) 0.0055(6) -0.0016(6)
C14 0.0204(8) 0.0231(9) 0.0204(8) -0.0014(7) 0.0069(7) -0.0032(7)
C15 0.0218(9) 0.0290(10) 0.0281(9) -0.0050(8) 0.0129(7) -0.0039(8)
C16 0.0168(8) 0.0236(9) 0.0325(10) -0.0057(8) 0.0074(7) -0.0014(7)
C17 0.0187(8) 0.0167(8) 0.0254(9) -0.0034(7) 0.0034(7) -0.0004(7)
C18 0.0231(9) 0.0335(11) 0.0262(9) -0.0003(9) 0.0008(8) 0.0027(8)
C19 0.0284(9) 0.0180(8) 0.0214(8) -0.0002(7) 0.0062(7) -0.0013(7)
C20 0.0253(9) 0.0249(9) 0.0216(8) -0.0047(8) 0.0078(7) -0.0014(7)
C21 0.0218(9) 0.0211(8) 0.0289(9) 0.0014(8) 0.0102(7) -0.0012(7)
C22 0.0205(8) 0.0191(8) 0.0275(9) -0.0018(8) 0.0039(7) 0.0012(7)
C23 0.0326(10) 0.0265(10) 0.0298(10) -0.0013(9) 0.0128(8) 0.0003(8)

loop_
_atom_type_symbol
_atom_type_description
_atom_type_scat_dispersion_real
_atom_type_scat_dispersion_imag
_atom_type_scat_source
C C 0.0033 0.0016 'International Tables Vol C Tables 4.2.6.8 and 6.1.1.4'
H H 0.0000 0.0000 'International Tables Vol C Tables 4.2.6.8 and 6.1.1.4'
N N 0.0061 0.0033 'International Tables Vol C Tables 4.2.6.8 and 6.1.1.4'
O O 0.0106 0.0060 'International Tables Vol C Tables 4.2.6.8 and 6.1.1.4'
P P 0.1023 0.0942 'International Tables Vol C Tables 4.2.6.8 and 6.1.1.4'
Mo Mo -1.6832 0.6857 'International Tables Vol C Tables 4.2.6.8 and 6.1.1.4'

loop_
_geom_angle_atom_site_label_1
_geom_angle_atom_site_label_2
_geom_angle_atom_site_label_3
_geom_angle
_geom_angle_site_symmetry_1
_geom_angle_site_symmetry_3
_geom_angle_publ_flag
C23 Mo1 C20 90.18(8) . . ?
C23 Mo1 C21 89.63(8) . . ?
C20 Mo1 C21 91.72(7) . . ?
C23 Mo1 C19 90.93(8) . . ?
C20 Mo1 C19 90.35(7) . . ?
C21 Mo1 C19 177.85(7) . . ?
C23 Mo1 C22 89.99(8) . . ?
C20 Mo1 C22 176.98(8) . . ?
C21 Mo1 C22 91.30(7) . . ?
C19 Mo1 C22 86.63(7) . . ?
C23 Mo1 P1 175.66(6) . . ?
C20 Mo1 P1 90.01(5) . . ?
C21 Mo1 P1 86.03(5) . . ?
C19 Mo1 P1 93.41(5) . . ?
C22 Mo1 P1 90.06(5) . . ?
C7 P1 C13 101.74(8) . . ?
C7 P1 C1 103.01(8) . . ?
C13 P1 C1 102.63(8) . . ?
C7 P1 Mo1 113.84(6) . . ?
C13 P1 Mo1 118.13(6) . . ?
C1 P1 Mo1 115.41(5) . . ?
C5 N1 C1 118.33(15) . . ?
C11 N2 C7 118.26(17) . . ?
C17 N3 C13 118.34(15) . . ?
N1 C1 C2 123.26(16) . . ?
N1 C1 P1 113.13(12) . . ?
C2 C1 P1 123.58(13) . . ?
C1 C2 C3 118.12(17) . . ?
C1 C2 H2 120.9 . . ?
C3 C2 H2 120.9 . . ?
C4 C3 C2 119.22(18) . . ?
C4 C3 H3 120.4 . . ?
C2 C3 H3 120.4 . . ?
C3 C4 C5 119.47(17) . . ?
C3 C4 H4 120.3 . . ?
C5 C4 H4 120.3 . . ?
N1 C5 C4 121.57(16) . . ?
N1 C5 C6 117.81(16) . . ?
C4 C5 C6 120.62(16) . . ?
C5 C6 H00A 109.5 . . ?
C5 C6 H00B 109.5 . . ?
H00A C6 H00B 109.5 . . ?
C5 C6 H00C 109.5 . . ?
H00A C6 H00C 109.5 . . ?
H00B C6 H00C 109.5 . . ?
N2 C7 C8 123.13(16) . . ?
N2 C7 P1 111.76(13) . . ?
C8 C7 P1 125.10(14) . . ?
C7 C8 C9 118.28(17) . . ?
C7 C8 H8 120.9 . . ?
C9 C8 H8 120.9 . . ?
C10 C9 C8 119.15(18) . . ?
C10 C9 H9 120.4 . . ?
C8 C9 H9 120.4 . . ?
C9 C10 C11 119.38(17) . . ?
C9 C10 H10 120.3 . . ?
C11 C10 H10 120.3 . . ?
N2 C11 C10 121.78(18) . . ?
N2 C11 C12 116.23(19) . . ?
C10 C11 C12 121.99(18) . . ?
C11 C12 H00I 109.5 . . ?
C11 C12 H00J 109.5 . . ?
H00I C12 H00J 109.5 . . ?
C11 C12 H00L 109.5 . . ?
H00I C12 H00L 109.5 . . ?
H00J C12 H00L 109.5 . . ?
N3 C13 C14 123.29(16) . . ?
N3 C13 P1 113.01(12) . . ?
C14 C13 P1 123.69(13) . . ?
C13 C14 C15 117.94(17) . . ?
C13 C14 H14 121.0 . . ?
C15 C14 H14 121.0 . . ?
C16 C15 C14 119.14(16) . . ?
C16 C15 H15 120.4 . . ?
C14 C15 H15 120.4 . . ?
C15 C16 C17 119.46(17) . . ?
C15 C16 H16 120.3 . . ?
C17 C16 H16 120.3 . . ?
N3 C17 C16 121.81(17) . . ?
N3 C17 C18 116.60(16) . . ?
C16 C17 C18 121.58(16) . . ?
C17 C18 H00D 109.5 . . ?
C17 C18 H00G 109.5 . . ?
H00D C18 H00G 109.5 . . ?
C17 C18 H00H 109.5 . . ?
H00D C18 H00H 109.5 . . ?
H00G C18 H00H 109.5 . . ?
O1 C19 Mo1 176.56(17) . . ?
O2 C20 Mo1 178.53(16) . . ?
O3 C21 Mo1 179.44(17) . . ?
O4 C22 Mo1 174.94(17) . . ?
O5 C23 Mo1 178.0(2) . . ?

loop_
_geom_bond_atom_site_label_1
_geom_bond_atom_site_label_2
_geom_bond_distance
_geom_bond_site_symmetry_2
_geom_bond_publ_flag
Mo1 C23 2.001(2) . ?
Mo1 C20 2.0369(19) . ?
Mo1 C21 2.0505(19) . ?
Mo1 C19 2.052(2) . ?
Mo1 C22 2.0610(19) . ?
Mo1 P1 2.5064(5) . ?
P1 C7 1.8347(17) . ?
P1 C13 1.8369(17) . ?
P1 C1 1.8375(17) . ?
O1 C19 1.139(2) . ?
O2 C20 1.140(2) . ?
O3 C21 1.141(2) . ?
O4 C22 1.136(2) . ?
O5 C23 1.145(2) . ?
N1 C5 1.339(2) . ?
N1 C1 1.347(2) . ?
N2 C11 1.342(2) . ?
N2 C7 1.347(2) . ?
N3 C17 1.340(2) . ?
N3 C13 1.343(2) . ?
C1 C2 1.384(2) . ?
C2 C3 1.386(3) . ?
C2 H2 0.9300 . ?
C3 C4 1.377(3) . ?
C3 H3 0.9300 . ?
C4 C5 1.399(3) . ?
C4 H4 0.9300 . ?
C5 C6 1.492(2) . ?
C6 H00A 0.9600 . ?
C6 H00B 0.9600 . ?
C6 H00C 0.9600 . ?
C7 C8 1.381(2) . ?
C8 C9 1.389(2) . ?
C8 H8 0.9300 . ?
C9 C10 1.376(3) . ?
C9 H9 0.9300 . ?
C10 C11 1.394(3) . ?
C10 H10 0.9300 . ?
C11 C12 1.499(3) . ?
C12 H00I 0.9600 . ?
C12 H00J 0.9600 . ?
C12 H00L 0.9600 . ?
C13 C14 1.390(2) . ?
C14 C15 1.391(2) . ?
C14 H14 0.9300 . ?
C15 C16 1.377(3) . ?
C15 H15 0.9300 . ?
C16 C17 1.397(2) . ?
C16 H16 0.9300 . ?
C17 C18 1.501(3) . ?
C18 H00D 0.9600 . ?
C18 H00G 0.9600 . ?
C18 H00H 0.9600 . ?
